data_7033750
loop_
_publ_author_name
'Rodr\'iguez-Rodr\'iguez, Aurora'
'Garda, Zolt\'an'
'Ruscs\'ak, Erika'
'Esteban-G\'omez, David'
'de Blas, Andr\'es'
'Rodr\'iguez-Blas, Teresa'
'Lima, Lu\'is M P'
'Beyler, Maryline'
'Tripier, Rapha\"el'
'Tircs\'o, Gyula'
'Platas-Iglesias, Carlos'

_publ_section_title
;
 Stable Mn(2+), Cu(2+) and Ln(3+) complexes with cyclen-based ligands
 functionalized with picolinate pendant arms.
;
_journal_issue 11
_journal_name_full 'Dalton transactions (Cambridge, England : 2003)'
_journal_page_first 5017
_journal_page_last 5031
_journal_paper_doi 10.1039/c4dt02985b
_journal_volume 44
_journal_year 2015
_chemical_formula_moiety 'C24 H36 N6 O4 Na1,  3(C2 F3 O2), (C2 H1 F3 O2)'
_chemical_formula_sum 'C32 H37 F12 N6 Na O12'
_chemical_formula_weight 948.66
_chemical_name_systematic
;
 ?
;
_space_group_IT_number 14
_symmetry_cell_setting monoclinic
_symmetry_Int_Tables_number 14
_symmetry_space_group_name_Hall '-P 2ybc'
_symmetry_space_group_name_H-M 'P 1 21/c 1'
_atom_sites_solution_hydrogens geom
_atom_sites_solution_primary direct
_atom_sites_solution_secondary difmap
_audit_conform_dict_location ftp://ftp.iucr.org/pub/cif_core.dic
_audit_conform_dict_name cif_core.dic
_audit_conform_dict_version 2.4.3
_audit_creation_date 2014-05-19T13:29:55-00:00
_audit_creation_method 'WinGX routine CIF_UPDATE'
_audit_update_record
;
2014-07-31 deposited with the CCDC.
2015-01-20 downloaded from the CCDC.
;
_cell_angle_alpha 90
_cell_angle_beta 101.241(6)
_cell_angle_gamma 90
_cell_formula_units_Z 4
_cell_length_a 20.412(2)
_cell_length_b 9.4077(10)
_cell_length_c 21.531(3)
_cell_measurement_reflns_used 1954
_cell_measurement_temperature 100(2)
_cell_measurement_theta_max 26.27
_cell_measurement_theta_min 2.5
_cell_measurement_wavelength 0.71073
_cell_volume 4055.3(8)
_computing_cell_refinement 'BRUKER APEX2'
_computing_data_collection 'BRUKER APEX2'
_computing_data_reduction XPREP
_computing_molecular_graphics 'ORTEP-3 for Windows (Farrugia, 2012)'
_computing_publication_material 'WinGX publication routines (Farrugia, 2012)'
_computing_structure_refinement 'SHELXL-2013 (Sheldrick, 2013)'
_computing_structure_solution 'SHELXS-97 (Sheldrick, 2008)'
_diffrn_ambient_temperature 100(2)
_diffrn_measured_fraction_theta_full 1
_diffrn_measured_fraction_theta_max 1
_diffrn_measurement_device_type 'Bruker Kappa APEXII CCD'
_diffrn_measurement_method 'omega and phi scans'
_diffrn_radiation_monochromator graphite
_diffrn_radiation_probe x-ray
_diffrn_radiation_type MoK\a
_diffrn_radiation_wavelength 0.71073
_diffrn_reflns_av_R_equivalents 0.0877
_diffrn_reflns_Laue_measured_fraction_full 1
_diffrn_reflns_Laue_measured_fraction_max 1
_diffrn_reflns_limit_h_max 25
_diffrn_reflns_limit_h_min -25
_diffrn_reflns_limit_k_max 9
_diffrn_reflns_limit_k_min -11
_diffrn_reflns_limit_l_max 26
_diffrn_reflns_limit_l_min -25
_diffrn_reflns_number 45414
_diffrn_reflns_point_group_measured_fraction_full 1
_diffrn_reflns_point_group_measured_fraction_max 1
_diffrn_reflns_theta_full 25.242
_diffrn_reflns_theta_max 26.372
_diffrn_reflns_theta_min 1.929
_exptl_absorpt_coefficient_mu 0.161
_exptl_absorpt_correction_T_max 0.998
_exptl_absorpt_correction_T_min 0.909
_exptl_absorpt_correction_type multi-scan
_exptl_absorpt_process_details
;
        SADABS Version 2008/1 (Sheldrick, Bruker AXS Inc.)
;
_exptl_crystal_colour colourless
_exptl_crystal_density_diffrn 1.554
_exptl_crystal_density_method 'not measured'
_exptl_crystal_description plate
_exptl_crystal_F_000 1944
_exptl_crystal_size_max 0.38
_exptl_crystal_size_mid 0.37
_exptl_crystal_size_min 0.14
_refine_diff_density_max 0.794
_refine_diff_density_min -0.478
_refine_diff_density_rms 0.073
_refine_ls_extinction_method none
_refine_ls_goodness_of_fit_ref 1.036
_refine_ls_hydrogen_treatment mixed
_refine_ls_matrix_type full
_refine_ls_number_constraints 0
_refine_ls_number_parameters 695
_refine_ls_number_reflns 8301
_refine_ls_number_restraints 78
_refine_ls_restrained_S_all 1.038
_refine_ls_R_factor_all 0.0865
_refine_ls_R_factor_gt 0.0626
_refine_ls_shift/su_max 0
_refine_ls_shift/su_mean 0
_refine_ls_structure_factor_coef Fsqd
_refine_ls_weighting_details 'w=1/[\s^2^(Fo^2^)+(0.0787P)^2^+6.3150P] where P=(Fo^2^+2Fc^2^)/3'
_refine_ls_weighting_scheme calc
_refine_ls_wR_factor_gt 0.164
_refine_ls_wR_factor_ref 0.1827
_reflns_number_gt 6136
_reflns_number_total 8301
_reflns_threshold_expression 'I > 2\s(I)'
_cod_data_source_file c4dt02985b2.cif
_cod_data_source_block shelx
_cod_depositor_comments 'Adding full bibliography for 7033749--7033750.cif.'
_cod_original_sg_symbol_H-M 'P 21/c'
_cod_database_code 7033750
_shelx_estimated_absorpt_t_min 0.941
_shelx_estimated_absorpt_t_max 0.978

loop_
_symmetry_equiv_pos_as_xyz
'x, y, z'
'-x, y+1/2, -z+1/2'
'-x, -y, -z'
'x, -y-1/2, z-1/2'

loop_
_atom_site_label
_atom_site_type_symbol
_atom_site_fract_x
_atom_site_fract_y
_atom_site_fract_z
_atom_site_U_iso_or_equiv
_atom_site_adp_type
_atom_site_occupancy
_atom_site_calc_flag
_atom_site_disorder_assembly
_atom_site_disorder_group
Na1 Na 0.02649(5) -0.62161(12) -0.04479(5) 0.0251(3) Uani 1 d . .
C1 C 0.11035(13) 0.1303(3) 0.05372(13) 0.0225(6) Uani 1 d . .
C2 C 0.10484(13) 0.0125(3) 0.09927(12) 0.0198(6) Uani 1 d . .
C3 C 0.04150(14) -0.0326(3) 0.10433(13) 0.0243(6) Uani 1 d . .
H3 H 0.003 0.0074 0.0783 0.029 Uiso 1 calc . .
C4 C 0.03559(14) -0.1371(3) 0.14812(14) 0.0268(6) Uani 1 d . .
H4 H -0.0071 -0.1685 0.1537 0.032 Uiso 1 calc . .
C5 C 0.09265(14) -0.1942(3) 0.18332(14) 0.0245(6) Uani 1 d . .
H5 H 0.09 -0.2654 0.214 0.029 Uiso 1 calc . .
C6 C 0.15522(13) -0.1468(3) 0.17371(12) 0.0200(6) Uani 1 d . .
C7 C 0.21647(13) -0.2248(3) 0.20849(13) 0.0214(6) Uani 1 d . .
H7A H 0.2171 -0.2196 0.2545 0.026 Uiso 1 calc . .
H7B H 0.2127 -0.3262 0.1961 0.026 Uiso 1 calc . .
C8 C 0.30169(14) -0.0469(3) 0.23744(13) 0.0236(6) Uani 1 d . .
H8A H 0.3306 -0.0798 0.2772 0.028 Uiso 1 calc . .
H8B H 0.2623 0.0011 0.2484 0.028 Uiso 1 calc . .
C9 C 0.33985(13) 0.0568(3) 0.20437(13) 0.0230(6) Uani 1 d . .
H9A H 0.3625 0.1277 0.2352 0.028 Uiso 1 calc . .
H9B H 0.3744 0.0053 0.1868 0.028 Uiso 1 calc . .
C10 C 0.32829(14) 0.1985(3) 0.10454(14) 0.0242(6) Uani 1 d . .
H10A H 0.3595 0.2712 0.1264 0.029 Uiso 1 calc . .
H10B H 0.2947 0.2481 0.0725 0.029 Uiso 1 calc . .
C11 C 0.36698(14) 0.0969(3) 0.07070(15) 0.0249(6) Uani 1 d . .
H11A H 0.386 0.1505 0.0388 0.03 Uiso 1 calc . .
H11B H 0.4047 0.057 0.1018 0.03 Uiso 1 calc . .
C12 C 0.36977(14) -0.1370(3) 0.02571(14) 0.0240(6) Uani 1 d . .
H12A H 0.4125 -0.0973 0.0184 0.029 Uiso 1 calc . .
H12B H 0.3481 -0.1879 -0.0131 0.029 Uiso 1 calc . .
C13 C 0.38319(13) -0.2399(3) 0.08085(14) 0.0215(6) Uani 1 d . .
H13A H 0.418 -0.3087 0.0745 0.026 Uiso 1 calc . .
H13B H 0.3999 -0.1871 0.1205 0.026 Uiso 1 calc . .
C14 C 0.32349(13) -0.3846(3) 0.15037(12) 0.0193(6) Uani 1 d . .
H14A H 0.3612 -0.4525 0.1584 0.023 Uiso 1 calc . .
H14B H 0.2819 -0.4394 0.1495 0.023 Uiso 1 calc . .
C15 C 0.33178(14) -0.2794(3) 0.20494(13) 0.0211(6) Uani 1 d . .
H15A H 0.331 -0.3319 0.2446 0.025 Uiso 1 calc . .
H15B H 0.3759 -0.2328 0.2094 0.025 Uiso 1 calc . .
C16 C 0.28159(14) 0.0251(3) -0.01939(13) 0.0239(6) Uani 1 d . .
H16A H 0.3078 0.0322 -0.0534 0.029 Uiso 1 calc . .
H16B H 0.2648 0.1215 -0.0126 0.029 Uiso 1 calc . .
C17 C 0.22252(13) -0.0713(3) -0.04173(13) 0.0207(6) Uani 1 d . .
C18 C 0.18410(16) -0.0482(3) -0.10226(14) 0.0314(7) Uani 1 d . .
H18 H 0.197 0.0224 -0.1291 0.038 Uiso 1 calc . .
C19 C 0.12777(16) -0.1280(4) -0.12268(15) 0.0361(8) Uani 1 d . .
H19 H 0.1017 -0.1137 -0.1639 0.043 Uiso 1 calc . .
C20 C 0.10913(15) -0.2293(4) -0.08291(14) 0.0292(7) Uani 1 d . .
H20 H 0.07 -0.2851 -0.0957 0.035 Uiso 1 calc . .
C21 C 0.14973(13) -0.2464(3) -0.02359(13) 0.0200(6) Uani 1 d . .
C22 C 0.12785(13) -0.3522(3) 0.02024(13) 0.0197(6) Uani 1 d . .
C23 C 0.25472(14) 0.2429(3) 0.17884(15) 0.0264(6) Uani 1 d . .
H23A H 0.2279 0.1985 0.2066 0.04 Uiso 1 calc . .
H23B H 0.2252 0.2925 0.1442 0.04 Uiso 1 calc . .
H23C H 0.2858 0.311 0.2032 0.04 Uiso 1 calc . .
C24 C 0.30668(14) -0.4319(3) 0.03682(13) 0.0219(6) Uani 1 d . .
H24A H 0.3026 -0.389 -0.0053 0.033 Uiso 1 calc . .
H24B H 0.2649 -0.4803 0.0398 0.033 Uiso 1 calc . .
H24C H 0.3434 -0.5007 0.0436 0.033 Uiso 1 calc . .
N1 N 0.16175(11) -0.0429(2) 0.13311(10) 0.0174(5) Uani 1 d . .
N2 N 0.27973(11) -0.1697(2) 0.19650(10) 0.0182(5) Uani 1 d . .
N3 N 0.29319(11) 0.1309(2) 0.15208(11) 0.0189(5) Uani 1 d . .
H3N H 0.2675(11) 0.074(2) 0.1342(8) 0.023 Uiso 1 calc . .
N4 N 0.32616(11) -0.0208(2) 0.03896(11) 0.0199(5) Uani 1 d . .
N5 N 0.32057(11) -0.3180(2) 0.08625(10) 0.0176(5) Uani 1 d . .
H5N H 0.2864(12) -0.256(2) 0.0793(3) 0.021 Uiso 1 calc . .
N6 N 0.20629(11) -0.1705(2) -0.00286(10) 0.0188(5) Uani 1 d . .
O1 O 0.17118(9) 0.1622(2) 0.04844(10) 0.0233(4) Uani 1 d . .
H1 H 0.17036(14) 0.221(4) 0.0250(18) 0.035 Uiso 1 calc . .
O2 O 0.06052(10) 0.1909(2) 0.02471(11) 0.0348(5) Uani 1 d . .
O3 O 0.16889(9) -0.3714(2) 0.07376(9) 0.0210(4) Uani 1 d . .
H3B H 0.1463(10) -0.445(4) 0.1036(11) 0.031 Uiso 1 calc . .
O4 O 0.07387(10) -0.4142(2) 0.00533(10) 0.0282(5) Uani 1 d . .
C28 C 0.07216(13) -0.6656(3) 0.21220(13) 0.0230(6) Uani 1 d . .
C27 C 0.07672(14) -0.5646(3) 0.15684(14) 0.0232(6) Uani 1 d . .
O5 O 0.02405(10) -0.5162(2) 0.12792(11) 0.0345(5) Uani 1 d . .
O6 O 0.13594(9) -0.5391(2) 0.15079(10) 0.0255(5) Uani 1 d . .
F1A F 0.01082(10) -0.7104(3) 0.21290(10) 0.0494(6) Uani 1 d A 1
F2A F 0.10752(11) -0.7845(2) 0.20988(10) 0.0472(5) Uani 1 d B 1
F3A F 0.09644(13) -0.6068(2) 0.26734(9) 0.0548(6) Uani 1 d C 1
C26 C 0.20348(16) 0.0842(4) 0.36699(15) 0.0313(7) Uani 1 d . .
C25 C 0.16447(14) 0.1429(3) 0.41551(14) 0.0238(6) Uani 1 d . .
O8 O 0.19813(10) 0.1549(2) 0.47054(10) 0.0314(5) Uani 1 d . .
O7 O 0.10569(10) 0.1742(3) 0.39548(10) 0.0371(6) Uani 1 d . .
F4 F 0.16388(12) 0.0273(3) 0.31592(10) 0.0618(7) Uani 1 d . .
F5 F 0.23515(14) 0.1860(3) 0.34325(13) 0.0716(8) Uani 1 d . .
F6 F 0.24511(13) -0.0184(3) 0.38838(10) 0.0739(9) Uani 1 d . .
C29B C 0.489(3) 0.897(10) 0.362(2) 0.025(3) Uani 0.432(6) d D 2
C30B C 0.4486(6) 0.8465(12) 0.4080(6) 0.0319(18) Uani 0.432(6) d D 2
O9B O 0.4526(5) 0.893(2) 0.3069(8) 0.043(3) Uani 0.432(6) d D 2
H90B H 0.4743 0.9251 0.2805 0.065 Uiso 0.432(6) calc D 2
O10B O 0.5437(12) 0.941(3) 0.3805(9) 0.036(4) Uani 0.432(6) d D 2
F7B F 0.3989(6) 0.7627(14) 0.3837(5) 0.093(4) Uani 0.432(6) d D 2
F8B F 0.4822(6) 0.7947(19) 0.4604(5) 0.115(6) Uani 0.432(6) d D 2
F9B F 0.4193(8) 0.9570(16) 0.4286(8) 0.149(7) Uani 0.432(6) d D 2
C29A C 0.494(2) 0.904(7) 0.3715(17) 0.025(3) Uani 0.568(6) d D 1
C30A C 0.4401(4) 0.9049(10) 0.4139(4) 0.0319(18) Uani 0.568(6) d D 1
F7A F 0.4201(5) 1.0365(8) 0.4206(6) 0.120(4) Uani 0.568(6) d D 1
F8A F 0.4644(4) 0.8525(11) 0.4686(3) 0.073(3) Uani 0.568(6) d D 1
F9A F 0.3868(3) 0.8357(7) 0.3925(3) 0.0472(16) Uani 0.568(6) d D 1
O9A O 0.4738(4) 0.877(2) 0.3124(6) 0.053(3) Uani 0.568(6) d D 1
H90A H 0.5067 0.8737 0.2944 0.079 Uiso 0.568(6) calc D 1
O10A O 0.5507(8) 0.925(2) 0.3972(6) 0.034(3) Uani 0.568(6) d D 1
C31A C 0.5462(16) 0.910(4) 0.1966(14) 0.030(4) Uani 0.568(6) d D 1
C32A C 0.5955(4) 0.8796(9) 0.1547(3) 0.0500(16) Uani 0.568(6) d D 1
F10A F 0.5743(3) 0.9008(7) 0.09475(17) 0.0694(14) Uani 0.57 d D 1
F11A F 0.6525(2) 0.9471(9) 0.1731(3) 0.085(2) Uani 0.57 d D 1
F12A F 0.6131(3) 0.7422(7) 0.1544(3) 0.108(2) Uani 0.57 d D 1
O11A O 0.4904(2) 0.9465(5) 0.1711(3) 0.0418(13) Uani 0.568(6) d D 1
O12A O 0.5680(3) 0.8759(6) 0.2532(3) 0.0452(14) Uani 0.568(6) d D 1
C31B C 0.5556(16) 0.909(5) 0.2083(16) 0.026(6) Uani 0.432(6) d D 2
C32B C 0.5702(4) 0.9416(11) 0.1406(4) 0.0500(16) Uani 0.432(6) d D 2
F10B F 0.5327(4) 1.0453(13) 0.1095(4) 0.076(4) Uani 0.28 d D 2
F11B F 0.6298(4) 0.9968(15) 0.1409(4) 0.059(4) Uani 0.28 d D 2
F12B F 0.5558(8) 0.8181(13) 0.1095(7) 0.090(4) Uiso 0.28 d D 2
O12B O 0.6037(3) 0.8808(6) 0.2493(3) 0.0249(13) Uani 0.432(6) d D 2
O11B O 0.4957(2) 0.9318(7) 0.2116(3) 0.0331(15) Uani 0.432(6) d D 2
F10C F 0.6312(6) 0.893(2) 0.1417(11) 0.060(5) Uiso 0.15 d E 3
F11C F 0.5299(7) 0.8701(17) 0.0953(7) 0.053(4) Uiso 0.15 d F 3
F12C F 0.5626(13) 1.0741(14) 0.1215(14) 0.126(12) Uiso 0.15 d G 3

loop_
_atom_site_aniso_label
_atom_site_aniso_U_11
_atom_site_aniso_U_22
_atom_site_aniso_U_33
_atom_site_aniso_U_23
_atom_site_aniso_U_13
_atom_site_aniso_U_12
Na1 0.0176(5) 0.0268(6) 0.0307(6) 0.0041(5) 0.0045(5) 0.0006(4)
C1 0.0184(13) 0.0289(15) 0.0192(14) -0.0041(12) 0.0014(11) 0.0015(11)
C2 0.0171(13) 0.0256(14) 0.0165(13) -0.0043(11) 0.0026(10) 0.0033(10)
C3 0.0153(13) 0.0356(16) 0.0219(14) -0.0029(12) 0.0033(11) 0.0031(11)
C4 0.0198(14) 0.0350(17) 0.0281(16) -0.0063(13) 0.0107(12) -0.0030(12)
C5 0.0256(15) 0.0284(15) 0.0222(14) -0.0008(12) 0.0117(12) -0.0017(12)
C6 0.0213(14) 0.0238(14) 0.0156(13) -0.0067(11) 0.0056(11) 0.0029(11)
C7 0.0229(14) 0.0247(14) 0.0182(14) 0.0034(11) 0.0076(11) 0.0031(11)
C8 0.0267(15) 0.0276(15) 0.0142(13) -0.0048(11) -0.0018(11) 0.0078(12)
C9 0.0190(13) 0.0240(14) 0.0222(14) -0.0047(12) -0.0055(11) 0.0047(11)
C10 0.0202(14) 0.0188(14) 0.0330(16) -0.0008(12) 0.0036(12) -0.0025(11)
C11 0.0196(14) 0.0216(14) 0.0349(17) 0.0008(12) 0.0085(12) -0.0030(11)
C12 0.0224(14) 0.0235(14) 0.0291(15) -0.0013(12) 0.0125(12) 0.0013(11)
C13 0.0139(13) 0.0237(14) 0.0273(15) -0.0025(12) 0.0053(11) 0.0018(10)
C14 0.0202(13) 0.0170(13) 0.0197(14) 0.0023(11) 0.0017(11) 0.0044(10)
C15 0.0225(14) 0.0211(14) 0.0179(14) 0.0006(11) -0.0006(11) 0.0074(11)
C16 0.0301(15) 0.0233(14) 0.0199(14) 0.0051(11) 0.0093(12) 0.0022(12)
C17 0.0216(14) 0.0239(14) 0.0177(13) -0.0020(11) 0.0063(11) 0.0064(11)
C18 0.0378(18) 0.0353(17) 0.0219(15) 0.0109(13) 0.0081(13) 0.0033(14)
C19 0.0349(18) 0.049(2) 0.0196(15) 0.0062(14) -0.0053(13) 0.0000(15)
C20 0.0227(15) 0.0415(18) 0.0210(15) 0.0037(13) -0.0020(12) 0.0002(13)
C21 0.0134(12) 0.0276(15) 0.0184(13) -0.0017(11) 0.0013(10) 0.0039(10)
C22 0.0151(13) 0.0260(14) 0.0177(13) -0.0027(11) 0.0021(10) 0.0048(10)
C23 0.0242(14) 0.0218(14) 0.0319(16) -0.0080(12) 0.0022(12) 0.0068(11)
C24 0.0229(14) 0.0192(13) 0.0223(14) -0.0063(11) 0.0016(11) 0.0025(11)
N1 0.0161(11) 0.0216(12) 0.0148(11) -0.0037(9) 0.0037(9) 0.0028(9)
N2 0.0173(11) 0.0206(11) 0.0157(11) -0.0017(9) 0.0005(9) 0.0041(9)
N3 0.0146(11) 0.0165(11) 0.0235(12) -0.0052(9) -0.0011(9) 0.0010(9)
N4 0.0189(11) 0.0183(11) 0.0234(12) 0.0000(9) 0.0064(9) 0.0018(9)
N5 0.0145(11) 0.0183(11) 0.0190(11) -0.0023(9) 0.0011(9) 0.0026(9)
N6 0.0194(11) 0.0231(12) 0.0149(11) 0.0003(9) 0.0056(9) 0.0054(9)
O1 0.0175(10) 0.0270(11) 0.0241(11) 0.0069(9) 0.0008(8) 0.0024(8)
O2 0.0210(11) 0.0430(13) 0.0381(13) 0.0117(10) -0.0003(9) 0.0078(9)
O3 0.0160(9) 0.0280(10) 0.0177(9) 0.0014(8) 0.0002(8) -0.0013(8)
O4 0.0195(10) 0.0376(12) 0.0265(11) -0.0001(9) 0.0020(8) -0.0055(9)
C28 0.0201(14) 0.0318(16) 0.0179(14) -0.0037(12) 0.0056(11) 0.0018(11)
C27 0.0206(14) 0.0246(14) 0.0233(14) 0.0011(12) 0.0015(11) 0.0013(11)
O5 0.0227(11) 0.0432(13) 0.0361(13) 0.0132(10) 0.0024(9) 0.0031(9)
O6 0.0172(10) 0.0315(11) 0.0275(11) 0.0081(9) 0.0034(8) 0.0017(8)
F1A 0.0315(10) 0.0718(15) 0.0442(12) 0.0244(11) 0.0059(9) -0.0084(10)
F2A 0.0648(14) 0.0333(11) 0.0508(13) 0.0131(9) 0.0292(11) 0.0149(10)
F3A 0.0858(17) 0.0545(14) 0.0208(10) -0.0044(9) 0.0026(10) -0.0219(12)
C26 0.0314(16) 0.0384(18) 0.0252(16) 0.0049(14) 0.0079(13) 0.0085(14)
C25 0.0241(15) 0.0245(15) 0.0226(14) 0.0052(12) 0.0044(12) -0.0004(11)
O8 0.0300(11) 0.0331(12) 0.0277(12) -0.0047(9) -0.0023(9) 0.0065(9)
O7 0.0218(11) 0.0608(16) 0.0279(12) 0.0019(11) 0.0034(9) 0.0049(10)
F4 0.0566(14) 0.0888(19) 0.0379(12) -0.0246(12) 0.0037(11) 0.0100(13)
F5 0.0886(19) 0.0684(16) 0.0769(18) -0.0089(14) 0.0632(16) -0.0215(14)
F6 0.0886(19) 0.100(2) 0.0346(12) 0.0104(13) 0.0173(12) 0.0698(16)
C29B 0.022(6) 0.033(6) 0.018(9) -0.001(8) 0.002(6) -0.009(4)
C30B 0.028(3) 0.047(6) 0.025(3) -0.012(4) 0.013(2) -0.004(4)
O9B 0.009(5) 0.094(6) 0.023(4) 0.008(4) -0.002(5) -0.011(6)
O10B 0.022(6) 0.059(9) 0.026(8) -0.011(6) 0.000(5) -0.019(5)
F7B 0.096(8) 0.144(10) 0.042(4) -0.008(6) 0.019(5) -0.100(7)
F8B 0.053(5) 0.223(16) 0.071(7) 0.107(9) 0.012(4) 0.004(7)
F9B 0.189(13) 0.117(12) 0.197(13) 0.020(13) 0.174(12) 0.052(13)
C29A 0.022(6) 0.033(6) 0.018(9) -0.001(8) 0.002(6) -0.009(4)
C30A 0.028(3) 0.047(6) 0.025(3) -0.012(4) 0.013(2) -0.004(4)
F7A 0.114(5) 0.066(5) 0.218(10) -0.016(6) 0.123(6) 0.015(5)
F8A 0.048(4) 0.152(8) 0.017(2) 0.006(3) -0.001(3) -0.047(5)
F9A 0.0184(19) 0.082(5) 0.040(3) 0.012(3) 0.0030(18) -0.013(3)
O9A 0.013(4) 0.125(8) 0.020(4) 0.000(4) 0.003(4) -0.017(6)
O10A 0.015(4) 0.048(4) 0.037(7) -0.008(5) 0.004(5) -0.001(3)
C31A 0.030(6) 0.035(5) 0.024(7) 0.004(5) -0.001(4) 0.010(5)
C32A 0.035(4) 0.085(6) 0.030(3) -0.002(3) 0.005(3) 0.009(3)
F10A 0.072(3) 0.120(5) 0.017(2) -0.003(2) 0.0086(19) 0.013(3)
F11A 0.034(3) 0.156(6) 0.074(4) -0.046(4) 0.035(3) -0.029(3)
F12A 0.145(5) 0.108(5) 0.090(4) -0.003(3) 0.067(4) 0.065(4)
O11A 0.021(2) 0.055(3) 0.046(4) 0.003(2) -0.003(2) 0.0042(18)
O12A 0.036(3) 0.078(4) 0.022(3) 0.009(2) 0.006(2) 0.014(3)
C31B 0.017(10) 0.034(7) 0.031(15) 0.007(10) 0.015(11) 0.006(7)
C32B 0.035(4) 0.085(6) 0.030(3) -0.002(3) 0.005(3) 0.009(3)
F10B 0.019(4) 0.173(11) 0.039(5) 0.064(6) 0.012(4) 0.007(5)
F11B 0.019(4) 0.140(11) 0.017(4) 0.025(5) 0.002(3) -0.015(5)
O12B 0.010(3) 0.038(3) 0.025(3) -0.006(2) -0.001(2) 0.006(2)
O11B 0.010(3) 0.079(4) 0.009(3) 0.004(3) -0.003(2) 0.012(2)

loop_
_atom_type_symbol
_atom_type_description
_atom_type_scat_dispersion_real
_atom_type_scat_dispersion_imag
_atom_type_scat_source
C C 0.0033 0.0016 'International Tables Vol C Tables 4.2.6.8 and 6.1.1.4'
H H 0 0 'International Tables Vol C Tables 4.2.6.8 and 6.1.1.4'
N N 0.0061 0.0033 'International Tables Vol C Tables 4.2.6.8 and 6.1.1.4'
O O 0.0106 0.006 'International Tables Vol C Tables 4.2.6.8 and 6.1.1.4'
F F 0.0171 0.0103 'International Tables Vol C Tables 4.2.6.8 and 6.1.1.4'
Na Na 0.0362 0.0249 'International Tables Vol C Tables 4.2.6.8 and 6.1.1.4'

loop_
_geom_angle_atom_site_label_1
_geom_angle_atom_site_label_2
_geom_angle_atom_site_label_3
_geom_angle
_geom_angle_site_symmetry_1
_geom_angle_site_symmetry_3
_geom_angle_publ_flag
O5 Na1 O7 86.75(9) 3_545 4 y
O5 Na1 O2 164.69(10) 3_545 1_545 y
O7 Na1 O2 92.42(9) 4 1_545 y
O5 Na1 O4 88.35(9) 3_545 . y
O7 Na1 O4 99.43(9) 4 . y
O2 Na1 O4 106.84(9) 1_545 . y
O5 Na1 O4 84.90(8) 3_545 3_545 y
O7 Na1 O4 166.13(9) 4 3_545 y
O2 Na1 O4 92.72(8) 1_545 3_545 y
O4 Na1 O4 91.38(8) . 3_545 y
O5 Na1 C25 96.67(8) 3_545 4 y
O7 Na1 C25 20.11(8) 4 4 y
O2 Na1 C25 87.43(8) 1_545 4 y
O4 Na1 C25 82.27(8) . 4 y
O4 Na1 C25 173.40(9) 3_545 4 y
O5 Na1 Na1 85.14(8) 3_545 3_545 y
O7 Na1 Na1 144.85(9) 4 3_545 y
O2 Na1 Na1 103.87(8) 1_545 3_545 y
O4 Na1 Na1 46.25(6) . 3_545 y
O4 Na1 Na1 45.14(6) 3_545 3_545 y
C25 Na1 Na1 128.49(7) 4 3_545 y
O2 C1 O1 123.9(3) . . ?
O2 C1 C2 121.1(2) . . ?
O1 C1 C2 114.9(2) . . ?
N1 C2 C3 123.9(3) . . ?
N1 C2 C1 118.2(2) . . ?
C3 C2 C1 117.9(2) . . ?
C4 C3 C2 118.5(3) . . ?
C4 C3 H3 120.7 . . ?
C2 C3 H3 120.7 . . ?
C5 C4 C3 118.6(3) . . ?
C5 C4 H4 120.7 . . ?
C3 C4 H4 120.7 . . ?
C4 C5 C6 119.6(3) . . ?
C4 C5 H5 120.2 . . ?
C6 C5 H5 120.2 . . ?
N1 C6 C5 122.5(3) . . ?
N1 C6 C7 120.0(2) . . ?
C5 C6 C7 117.4(2) . . ?
N2 C7 C6 114.4(2) . . ?
N2 C7 H7A 108.7 . . ?
C6 C7 H7A 108.7 . . ?
N2 C7 H7B 108.7 . . ?
C6 C7 H7B 108.7 . . ?
H7A C7 H7B 107.6 . . ?
N2 C8 C9 110.5(2) . . ?
N2 C8 H8A 109.6 . . ?
C9 C8 H8A 109.6 . . ?
N2 C8 H8B 109.6 . . ?
C9 C8 H8B 109.6 . . ?
H8A C8 H8B 108.1 . . ?
N3 C9 C8 110.1(2) . . ?
N3 C9 H9A 109.6 . . ?
C8 C9 H9A 109.6 . . ?
N3 C9 H9B 109.6 . . ?
C8 C9 H9B 109.6 . . ?
H9A C9 H9B 108.1 . . ?
N3 C10 C11 115.1(2) . . ?
N3 C10 H10A 108.5 . . ?
C11 C10 H10A 108.5 . . ?
N3 C10 H10B 108.5 . . ?
C11 C10 H10B 108.5 . . ?
H10A C10 H10B 107.5 . . ?
N4 C11 C10 113.4(2) . . ?
N4 C11 H11A 108.9 . . ?
C10 C11 H11A 108.9 . . ?
N4 C11 H11B 108.9 . . ?
C10 C11 H11B 108.9 . . ?
H11A C11 H11B 107.7 . . ?
N4 C12 C13 110.3(2) . . ?
N4 C12 H12A 109.6 . . ?
C13 C12 H12A 109.6 . . ?
N4 C12 H12B 109.6 . . ?
C13 C12 H12B 109.6 . . ?
H12A C12 H12B 108.1 . . ?
N5 C13 C12 110.3(2) . . ?
N5 C13 H13A 109.6 . . ?
C12 C13 H13A 109.6 . . ?
N5 C13 H13B 109.6 . . ?
C12 C13 H13B 109.6 . . ?
H13A C13 H13B 108.1 . . ?
N5 C14 C15 114.6(2) . . ?
N5 C14 H14A 108.6 . . ?
C15 C14 H14A 108.6 . . ?
N5 C14 H14B 108.6 . . ?
C15 C14 H14B 108.6 . . ?
H14A C14 H14B 107.6 . . ?
N2 C15 C14 113.2(2) . . ?
N2 C15 H15A 108.9 . . ?
C14 C15 H15A 108.9 . . ?
N2 C15 H15B 108.9 . . ?
C14 C15 H15B 108.9 . . ?
H15A C15 H15B 107.8 . . ?
N4 C16 C17 114.8(2) . . ?
N4 C16 H16A 108.6 . . ?
C17 C16 H16A 108.6 . . ?
N4 C16 H16B 108.6 . . ?
C17 C16 H16B 108.6 . . ?
H16A C16 H16B 107.5 . . ?
N6 C17 C18 121.9(3) . . ?
N6 C17 C16 120.0(2) . . ?
C18 C17 C16 118.1(3) . . ?
C19 C18 C17 119.7(3) . . ?
C19 C18 H18 120.1 . . ?
C17 C18 H18 120.1 . . ?
C18 C19 C20 119.5(3) . . ?
C18 C19 H19 120.2 . . ?
C20 C19 H19 120.2 . . ?
C19 C20 C21 117.5(3) . . ?
C19 C20 H20 121.2 . . ?
C21 C20 H20 121.2 . . ?
N6 C21 C20 123.9(3) . . ?
N6 C21 C22 118.8(2) . . ?
C20 C21 C22 117.3(2) . . ?
O4 C22 O3 123.7(3) . . ?
O4 C22 C21 120.8(2) . . ?
O3 C22 C21 115.6(2) . . ?
N3 C23 H23A 109.5 . . ?
N3 C23 H23B 109.5 . . ?
H23A C23 H23B 109.5 . . ?
N3 C23 H23C 109.5 . . ?
H23A C23 H23C 109.5 . . ?
H23B C23 H23C 109.5 . . ?
N5 C24 H24A 109.5 . . ?
N5 C24 H24B 109.5 . . ?
H24A C24 H24B 109.5 . . ?
N5 C24 H24C 109.5 . . ?
H24A C24 H24C 109.5 . . ?
H24B C24 H24C 109.5 . . ?
C6 N1 C2 116.8(2) . . ?
C7 N2 C15 111.9(2) . . ?
C7 N2 C8 110.5(2) . . ?
C15 N2 C8 110.5(2) . . ?
C23 N3 C9 110.1(2) . . ?
C23 N3 C10 108.7(2) . . ?
C9 N3 C10 113.1(2) . . ?
C23 N3 H3N 108.3 . . ?
C9 N3 H3N 108.3 . . ?
C10 N3 H3N 108.3 . . ?
C16 N4 C11 112.2(2) . . ?
C16 N4 C12 110.5(2) . . ?
C11 N4 C12 109.9(2) . . ?
C24 N5 C13 110.0(2) . . ?
C24 N5 C14 108.8(2) . . ?
C13 N5 C14 113.2(2) . . ?
C24 N5 H5N 108.3 . . ?
C13 N5 H5N 108.3 . . ?
C14 N5 H5N 108.3 . . ?
C17 N6 C21 117.4(2) . . ?
C1 O1 H1 109.5 . . ?
C1 O2 Na1 142.5(2) . 1_565 ?
C22 O3 H3B 109.5 . . ?
C22 O4 Na1 141.37(19) . . ?
C22 O4 Na1 128.69(18) . 3_545 ?
Na1 O4 Na1 88.61(8) . 3_545 ?
F3A C28 F1A 108.3(2) . . ?
F3A C28 F2A 105.9(2) . . ?
F1A C28 F2A 104.6(2) . . ?
F3A C28 C27 111.7(2) . . ?
F1A C28 C27 113.9(2) . . ?
F2A C28 C27 111.8(2) . . ?
O5 C27 O6 129.9(3) . . ?
O5 C27 C28 116.4(2) . . ?
O6 C27 C28 113.6(2) . . ?
C27 O5 Na1 146.0(2) . 3_545 ?
F6 C26 F5 109.9(3) . . ?
F6 C26 F4 103.9(3) . . ?
F5 C26 F4 103.6(3) . . ?
F6 C26 C25 114.4(3) . . ?
F5 C26 C25 111.3(3) . . ?
F4 C26 C25 113.1(3) . . ?
O7 C25 O8 128.9(3) . . ?
O7 C25 C26 116.6(3) . . ?
O8 C25 C26 114.5(3) . . ?
O7 C25 Na1 40.21(14) . 4_556 ?
O8 C25 Na1 96.04(18) . 4_556 ?
C26 C25 Na1 141.5(2) . 4_556 ?
C25 O7 Na1 119.7(2) . 4_556 ?
O10B C29B O9B 131(6) . . ?
O10B C29B C30B 120(4) . . ?
O9B C29B C30B 109(4) . . ?
F8B C30B F7B 111.0(12) . . ?
F8B C30B F9B 101.7(12) . . ?
F7B C30B F9B 104.0(12) . . ?
F8B C30B C29B 116(2) . . ?
F7B C30B C29B 114(2) . . ?
F9B C30B C29B 109(4) . . ?
C29B O9B H90B 109.5 . . ?
O10A C29A O9A 126(5) . . ?
O10A C29A C30A 117(3) . . ?
O9A C29A C30A 117(3) . . ?
F9A C30A F8A 106.7(8) . . ?
F9A C30A F7A 105.0(8) . . ?
F8A C30A F7A 109.4(9) . . ?
F9A C30A C29A 115.8(16) . . ?
F8A C30A C29A 110.1(18) . . ?
F7A C30A C29A 110(3) . . ?
C29A O9A H90A 109.5 . . ?
O11A C31A O12A 129(3) . . ?
O11A C31A C32A 117(2) . . ?
O12A C31A C32A 112(2) . . ?
F10A C32A F11A 109.2(7) . . ?
F10A C32A F12A 100.4(6) . . ?
F11A C32A F12A 104.2(7) . . ?
F10A C32A C31A 115.9(12) . . ?
F11A C32A C31A 112.5(15) . . ?
F12A C32A C31A 113.6(16) . . ?
O12B C31B O11B 131(3) . . ?
O12B C31B C32B 116(2) . . ?
O11B C31B C32B 112(2) . . ?
F11B C32B F10B 98.8(9) . . ?
F11B C32B F12B 117.0(11) . . ?
F10B C32B F12B 109.5(10) . . ?
F11B C32B C31B 114.3(14) . . ?
F10B C32B C31B 114.4(16) . . ?
F12B C32B C31B 103(2) . . ?

loop_
_geom_bond_atom_site_label_1
_geom_bond_atom_site_label_2
_geom_bond_distance
_geom_bond_site_symmetry_2
_geom_bond_publ_flag
Na1 O5 2.287(2) 3_545 y
Na1 O7 2.307(2) 4 y
Na1 O2 2.330(2) 1_545 y
Na1 O4 2.345(2) . y
Na1 O4 2.390(2) 3_545 y
Na1 C25 3.105(3) 4 y
Na1 Na1 3.307(2) 3_545 y
C1 O2 1.226(3) . ?
C1 O1 1.304(3) . ?
C1 C2 1.499(4) . ?
C2 N1 1.350(3) . ?
C2 C3 1.385(4) . ?
C3 C4 1.384(4) . ?
C3 H3 0.95 . ?
C4 C5 1.369(4) . ?
C4 H4 0.95 . ?
C5 C6 1.405(4) . ?
C5 H5 0.95 . ?
C6 N1 1.335(4) . ?
C6 C7 1.516(4) . ?
C7 N2 1.460(3) . ?
C7 H7A 0.99 . ?
C7 H7B 0.99 . ?
C8 N2 1.469(4) . ?
C8 C9 1.510(4) . ?
C8 H8A 0.99 . ?
C8 H8B 0.99 . ?
C9 N3 1.497(3) . ?
C9 H9A 0.99 . ?
C9 H9B 0.99 . ?
C10 N3 1.501(4) . ?
C10 C11 1.514(4) . ?
C10 H10A 0.99 . ?
C10 H10B 0.99 . ?
C11 N4 1.471(4) . ?
C11 H11A 0.99 . ?
C11 H11B 0.99 . ?
C12 N4 1.473(3) . ?
C12 C13 1.515(4) . ?
C12 H12A 0.99 . ?
C12 H12B 0.99 . ?
C13 N5 1.499(3) . ?
C13 H13A 0.99 . ?
C13 H13B 0.99 . ?
C14 N5 1.507(3) . ?
C14 C15 1.520(4) . ?
C14 H14A 0.99 . ?
C14 H14B 0.99 . ?
C15 N2 1.467(3) . ?
C15 H15A 0.99 . ?
C15 H15B 0.99 . ?
C16 N4 1.465(4) . ?
C16 C17 1.510(4) . ?
C16 H16A 0.99 . ?
C16 H16B 0.99 . ?
C17 N6 1.338(4) . ?
C17 C18 1.401(4) . ?
C18 C19 1.372(5) . ?
C18 H18 0.95 . ?
C19 C20 1.383(5) . ?
C19 H19 0.95 . ?
C20 C21 1.390(4) . ?
C20 H20 0.95 . ?
C21 N6 1.357(3) . ?
C21 C22 1.498(4) . ?
C22 O4 1.233(3) . ?
C22 O3 1.298(3) . ?
C23 N3 1.495(3) . ?
C23 H23A 0.98 . ?
C23 H23B 0.98 . ?
C23 H23C 0.98 . ?
C24 N5 1.497(3) . ?
C24 H24A 0.98 . ?
C24 H24B 0.98 . ?
C24 H24C 0.98 . ?
N3 H3N 0.79(3) . ?
N5 H5N 0.90(3) . ?
O1 H1 0.74(4) . ?
O2 Na1 2.330(2) 1_565 ?
O3 H3B 1.10(3) . ?
O4 Na1 2.390(2) 3_545 ?
C28 F3A 1.316(3) . ?
C28 F1A 1.324(3) . ?
C28 F2A 1.337(3) . ?
C28 C27 1.541(4) . ?
C27 O5 1.221(3) . ?
C27 O6 1.264(3) . ?
O5 Na1 2.287(2) 3_545 ?
C26 F6 1.309(4) . ?
C26 F5 1.314(4) . ?
C26 F4 1.343(4) . ?
C26 C25 1.535(4) . ?
C25 O7 1.229(3) . ?
C25 O8 1.253(4) . ?
C25 Na1 3.105(3) 4_556 ?
O7 Na1 2.307(2) 4_556 ?
C29B O10B 1.19(6) . ?
C29B O9B 1.27(4) . ?
C29B C30B 1.48(7) . ?
C30B F8B 1.295(13) . ?
C30B F7B 1.311(13) . ?
C30B F9B 1.318(11) . ?
O9B H90B 0.84 . ?
C29A O10A 1.20(4) . ?
C29A O9A 1.28(3) . ?
C29A C30A 1.56(5) . ?
C30A F9A 1.275(10) . ?
C30A F8A 1.284(10) . ?
C30A F7A 1.320(10) . ?
O9A H90A 0.84 . ?
C31A O11A 1.21(3) . ?
C31A O12A 1.25(3) . ?
C31A C32A 1.50(4) . ?
C32A F10A 1.295(8) . ?
C32A F11A 1.318(9) . ?
C32A F12A 1.341(9) . ?
C31B O12B 1.21(3) . ?
C31B O11B 1.26(4) . ?
C31B C32B 1.57(3) . ?
C32B F11B 1.321(11) . ?
C32B F10B 1.336(12) . ?
C32B F12B 1.345(13) . ?

loop_
_geom_hbond_atom_site_label_D
_geom_hbond_atom_site_label_H
_geom_hbond_atom_site_label_A
_geom_hbond_distance_DH
_geom_hbond_distance_HA
_geom_hbond_distance_DA
_geom_hbond_angle_DHA
_geom_hbond_site_symmetry_A
N3 H3N N1 0.79 2.42 3.100(3) 144.7 .
N3 H3N N2 0.79 2.64 3.015(3) 110.5 .
N3 H3N O1 0.79 2.56 3.017(3) 118.2 .
N5 H5N N6 0.9 2.31 3.050(3) 139.8 .
N5 H5N O3 0.9 2.62 3.096(3) 114.3 .
O1 H1 O8 0.74 1.82 2.537(3) 160.3 4_565
O3 H3B O6 1.1 1.39 2.475(3) 164 .
O6 H3B O4 1.39 2.35 3.354(3) 125.1 .
O9B H90B O11B 0.84 1.63 2.413(19) 154.1 .
O9A H90A O12A 0.84 1.67 2.506(13) 174.8 .

loop_
_geom_torsion_atom_site_label_1
_geom_torsion_atom_site_label_2
_geom_torsion_atom_site_label_3
_geom_torsion_atom_site_label_4
_geom_torsion
_geom_torsion_site_symmetry_4
O2 C1 C2 N1 -175.3(3) .
O1 C1 C2 N1 4.1(4) .
O2 C1 C2 C3 4.4(4) .
O1 C1 C2 C3 -176.2(2) .
N1 C2 C3 C4 2.4(4) .
C1 C2 C3 C4 -177.3(3) .
C2 C3 C4 C5 -1.8(4) .
C3 C4 C5 C6 -0.7(4) .
C4 C5 C6 N1 2.9(4) .
C4 C5 C6 C7 -173.3(3) .
N1 C6 C7 N2 3.9(4) .
C5 C6 C7 N2 -179.8(2) .
N2 C8 C9 N3 71.4(3) .
N3 C10 C11 N4 55.3(3) .
N4 C12 C13 N5 68.1(3) .
N5 C14 C15 N2 56.0(3) .
N4 C16 C17 N6 13.8(4) .
N4 C16 C17 C18 -169.4(2) .
N6 C17 C18 C19 0.6(5) .
C16 C17 C18 C19 -176.1(3) .
C17 C18 C19 C20 0.7(5) .
C18 C19 C20 C21 -0.8(5) .
C19 C20 C21 N6 -0.4(4) .
C19 C20 C21 C22 177.6(3) .
N6 C21 C22 O4 173.6(2) .
C20 C21 C22 O4 -4.5(4) .
N6 C21 C22 O3 -5.7(4) .
C20 C21 C22 O3 176.1(2) .
C5 C6 N1 C2 -2.4(4) .
C7 C6 N1 C2 173.8(2) .
C3 C2 N1 C6 -0.3(4) .
C1 C2 N1 C6 179.4(2) .
C6 C7 N2 C15 -153.4(2) .
C6 C7 N2 C8 83.1(3) .
C14 C15 N2 C7 75.8(3) .
C14 C15 N2 C8 -160.7(2) .
C9 C8 N2 C7 -148.1(2) .
C9 C8 N2 C15 87.6(3) .
C8 C9 N3 C23 76.7(3) .
C8 C9 N3 C10 -161.5(2) .
C11 C10 N3 C23 -177.2(2) .
C11 C10 N3 C9 60.3(3) .
C17 C16 N4 C11 -159.2(2) .
C17 C16 N4 C12 77.8(3) .
C10 C11 N4 C16 75.1(3) .
C10 C11 N4 C12 -161.6(2) .
C13 C12 N4 C16 -145.7(2) .
C13 C12 N4 C11 90.0(3) .
C12 C13 N5 C24 76.9(3) .
C12 C13 N5 C14 -161.2(2) .
C15 C14 N5 C24 -175.3(2) .
C15 C14 N5 C13 62.1(3) .
C18 C17 N6 C21 -1.7(4) .
C16 C17 N6 C21 174.9(2) .
C20 C21 N6 C17 1.7(4) .
C22 C21 N6 C17 -176.3(2) .
O1 C1 O2 Na1 -4.2(5) 1_565
C2 C1 O2 Na1 175.1(2) 1_565
O3 C22 O4 Na1 -89.6(4) .
C21 C22 O4 Na1 91.1(3) .
O3 C22 O4 Na1 72.7(3) 3_545
C21 C22 O4 Na1 -106.6(3) 3_545
F3A C28 C27 O5 -109.5(3) .
F1A C28 C27 O5 13.6(4) .
F2A C28 C27 O5 131.9(3) .
F3A C28 C27 O6 66.9(3) .
F1A C28 C27 O6 -170.0(3) .
F2A C28 C27 O6 -51.7(3) .
O6 C27 O5 Na1 7.4(6) 3_545
C28 C27 O5 Na1 -176.9(3) 3_545
F6 C26 C25 O7 -141.5(3) .
F5 C26 C25 O7 93.2(4) .
F4 C26 C25 O7 -22.9(4) .
F6 C26 C25 O8 39.9(4) .
F5 C26 C25 O8 -85.3(3) .
F4 C26 C25 O8 158.6(3) .
F6 C26 C25 Na1 -99.5(4) 4_556
F5 C26 C25 Na1 135.3(3) 4_556
F4 C26 C25 Na1 19.2(5) 4_556
O8 C25 O7 Na1 -41.8(4) 4_556
C26 C25 O7 Na1 139.8(2) 4_556
O10B C29B C30B F8B -30(9) .
O9B C29B C30B F8B 155(4) .
O10B C29B C30B F7B -161(6) .
O9B C29B C30B F7B 25(7) .
O10B C29B C30B F9B 84(8) .
O9B C29B C30B F9B -91(6) .
O10A C29A C30A F9A -156(4) .
O9A C29A C30A F9A 22(6) .
O10A C29A C30A F8A -35(6) .
O9A C29A C30A F8A 143(4) .
O10A C29A C30A F7A 85(5) .
O9A C29A C30A F7A -97(5) .
O11A C31A C32A F10A 3(4) .
O12A C31A C32A F10A 174.2(19) .
O11A C31A C32A F11A 129(3) .
O12A C31A C32A F11A -59(3) .
O11A C31A C32A F12A -113(3) .
O12A C31A C32A F12A 59(3) .
O12B C31B C32B F11B -29(4) .
O11B C31B C32B F11B 144(3) .
O12B C31B C32B F10B -142(3) .
O11B C31B C32B F10B 31(4) .
O12B C31B C32B F12B 99(3) .
O11B C31B C32B F12B -88(3) .
